data_7061988
loop_
_publ_author_name
'Hulushe, Siya T.'
'Malan, Frederick P.'
'Hosten, Eric C.'
'Lobb, Kevin A.'
'Khanye, Setshaba D.'
'Watkins, Gareth M.'

_publ_section_title
;
 Photo-and thermoresponsive N-salicylideneaniline derivatives: solid-state
 studies and structural aspects
;
_journal_name_full 'New Journal of Chemistry'
_journal_paper_doi 10.1039/D1NJ03056F
_journal_year 2022
_chemical_formula_moiety 'C13 H9 Br N2 O3'
_chemical_formula_sum 'C13 H8 Br N2 O3'
_chemical_formula_weight 320.12
_space_group_crystal_system monoclinic
_space_group_IT_number 14
_space_group_name_Hall '-P 2ybc'
_space_group_name_H-M_alt 'P 1 21/c 1'
_atom_sites_solution_hydrogens geom
_atom_sites_solution_primary dual
_audit_creation_date 2022-02-25
_audit_creation_method
;
Olex2 1.3-ac4
(compiled 2018.12.05 svn.r3537 for Rigaku Oxford Diffraction, GUI svn.r5625)
;
_audit_update_record
;
2022-03-04 deposited with the CCDC.	2022-10-24 downloaded from the CCDC.
;
_cell_angle_alpha 90
_cell_angle_beta 94.2470(10)
_cell_angle_gamma 90
_cell_formula_units_Z 4
_cell_length_a 7.59950(10)
_cell_length_b 11.5868(2)
_cell_length_c 14.0731(2)
_cell_measurement_reflns_used 12463
_cell_measurement_temperature 299.95(13)
_cell_measurement_theta_max 78.5800
_cell_measurement_theta_min 3.1410
_cell_volume 1235.79(3)
_computing_cell_refinement 'CrysAlisPro 1.171.41.123a (Rigaku OD, 2022)'
_computing_data_collection 'CrysAlisPro 1.171.41.123a (Rigaku OD, 2022)'
_computing_data_reduction 'CrysAlisPro 1.171.41.123a (Rigaku OD, 2022)'
_computing_molecular_graphics 'Olex2 (Dolomanov et al., 2009)'
_computing_publication_material 'Olex2 (Dolomanov et al., 2009)'
_computing_structure_refinement 'ShelXL (Sheldrick, 2015)'
_computing_structure_solution 'ShelXT (Sheldrick, 2015)'
_diffrn_ambient_environment air
_diffrn_ambient_temperature 299.95(13)
_diffrn_detector 'Hybrid Pixel Array Detector'
_diffrn_detector_area_resol_mean 10.0000
_diffrn_detector_type HyPix
_diffrn_measured_fraction_theta_full 1.000
_diffrn_measured_fraction_theta_max 0.974
_diffrn_measurement_details
;
List of Runs (angles in degrees, time in seconds):

  # Type    Start    End  Width  t~exp~   \w     \q     \k     \f   Frames
#--------------------------------------------------------------------------
  1  \w     30.00 119.00   0.50    0.05    --   46.83  63.00-104.00  178
  2  \w     24.00 119.00   0.50    0.05    --   46.83  77.00 -60.00  190
  3  \w     24.00 119.00   0.50    0.05    --   46.83  77.00  30.00  190
  4  \w     24.00 119.00   0.50    0.05    --   46.83  77.00 150.00  190
  5  \w    -64.00  26.00   0.50    0.05    --  -46.83  63.00-104.00  180
  6  \w     -5.00  29.00   0.50    0.05    --  -46.83  19.00  30.00   68
  7  \w     -5.00  29.00   0.50    0.05    --  -46.83  19.00-120.00   68
  8  \w     -5.00  29.00   0.50    0.05    --  -46.83  19.00-150.00   68
  9  \w     93.00 178.00   0.50    0.07    --  110.25  63.00-104.00  170
 10  \w     94.00 178.00   0.50    0.07    --  110.25  61.00-180.00  168
 11  \w     98.00 178.00   0.50    0.07    --  110.25  45.00-150.00  160
 12  \w     97.00 175.00   0.50    0.07    --  110.25  15.00-180.00  156
 13  \w     98.00 178.00   0.50    0.07    --  110.25  45.00 -60.00  160
 14  \w     98.00 178.00   0.50    0.07    --  110.25  30.00  90.00  160
 15  \w     38.00 106.00   0.50    0.07    --  110.25 -94.00 -90.00  136
 16  \w     38.00 106.00   0.50    0.07    --  110.25 -94.00-180.00  136
 17  \w     18.00  95.00   0.50    0.05    --   46.83-125.00 -30.00  154
 18  \w     38.00 106.00   0.50    0.07    --  110.25 -94.00   0.00  136
 19  \w     38.00  80.00   0.50    0.07    --  110.25 -61.00  60.00   84
 20  \w     38.00  85.00   0.50    0.07    --  110.25 -63.00 119.00   94
 21  \w     38.00 133.00   0.50    0.07    --  110.25 -77.00   0.00  190
 22  \w     38.00  80.00   0.50    0.07    --  110.25 -61.00 -90.00   84
 23  \w     38.00  80.00   0.50    0.07    --  110.25 -61.00   0.00   84
 24  \w    -25.00  64.00   0.50    0.05    --   46.83 -63.00 119.00  178
 25  \w   -175.00-110.00   0.50    0.07    -- -102.00 -77.00  90.00  130
 26  \w   -118.00 -30.00   0.50    0.05    --  -46.83 -63.00 119.00  176
 27  \w   -175.00 -85.00   0.50    0.07    -- -102.00 -63.00 119.00  180
 28  \w   -167.00 -88.00   0.50    0.07    -- -102.00 -15.00   0.00  158
 29  \w    -77.00 -29.00   0.50    0.07    -- -102.00  63.00-104.00   96
 30  \w    -72.00 -29.00   0.50    0.07    -- -102.00  61.00  30.00   86
 31  \w    -72.00 -29.00   0.50    0.07    -- -102.00  61.00  60.00   86
 32  \w    -72.00 -29.00   0.50    0.07    -- -102.00  61.00  90.00   86
;
_diffrn_measurement_device 'four-circle diffractometer'
_diffrn_measurement_device_type 'XtaLAB Synergy R, DW system, HyPix'
_diffrn_measurement_method '\w scans'
_diffrn_orient_matrix_type 'CrysAlisPro convention (1999,Acta A55,543-557)'
_diffrn_orient_matrix_UB_11 -0.0971505000
_diffrn_orient_matrix_UB_12 0.0960874000
_diffrn_orient_matrix_UB_13 0.0507843000
_diffrn_orient_matrix_UB_21 0.1627433000
_diffrn_orient_matrix_UB_22 0.0165617000
_diffrn_orient_matrix_UB_23 0.0706498000
_diffrn_orient_matrix_UB_31 0.0733924000
_diffrn_orient_matrix_UB_32 0.0903984000
_diffrn_orient_matrix_UB_33 -0.0669445000
_diffrn_radiation_monochromator mirror
_diffrn_radiation_probe x-ray
_diffrn_radiation_type CuK\a
_diffrn_radiation_wavelength 1.54184
_diffrn_reflns_av_R_equivalents 0.0552
_diffrn_reflns_av_unetI/netI 0.0256
_diffrn_reflns_Laue_measured_fraction_full 1.000
_diffrn_reflns_Laue_measured_fraction_max 0.974
_diffrn_reflns_limit_h_max 9
_diffrn_reflns_limit_h_min -9
_diffrn_reflns_limit_k_max 14
_diffrn_reflns_limit_k_min -12
_diffrn_reflns_limit_l_max 17
_diffrn_reflns_limit_l_min -17
_diffrn_reflns_number 15577
_diffrn_reflns_point_group_measured_fraction_full 1.000
_diffrn_reflns_point_group_measured_fraction_max 0.974
_diffrn_reflns_theta_full 67.684
_diffrn_reflns_theta_max 78.657
_diffrn_reflns_theta_min 4.950
_diffrn_source 'Rotating-anode X-ray tube'
_diffrn_source_type 'Rigaku (Cu) X-ray Source'
_exptl_absorpt_coefficient_mu 4.607
_exptl_absorpt_correction_T_max 1.00000
_exptl_absorpt_correction_T_min 0.40479
_exptl_absorpt_correction_type multi-scan
_exptl_absorpt_process_details
;
CrysAlisPro 1.171.41.123a (Rigaku Oxford Diffraction, 2022)
Empirical absorption correction using spherical harmonics,
implemented in SCALE3 ABSPACK scaling algorithm.
;
_exptl_crystal_density_diffrn 1.721
_exptl_crystal_F_000 636
_refine_diff_density_max 0.476
_refine_diff_density_min -0.801
_refine_diff_density_rms 0.092
_refine_ls_extinction_method none
_refine_ls_goodness_of_fit_ref 1.077
_refine_ls_hydrogen_treatment constr
_refine_ls_matrix_type full
_refine_ls_number_parameters 173
_refine_ls_number_reflns 2596
_refine_ls_number_restraints 0
_refine_ls_restrained_S_all 1.077
_refine_ls_R_factor_all 0.0388
_refine_ls_R_factor_gt 0.0367
_refine_ls_shift/su_max 0.001
_refine_ls_shift/su_mean 0.000
_refine_ls_structure_factor_coef Fsqd
_refine_ls_weighting_details 'w=1/[\s^2^(Fo^2^)+(0.0576P)^2^+0.4774P] where P=(Fo^2^+2Fc^2^)/3'
_refine_ls_weighting_scheme calc
_refine_ls_wR_factor_gt 0.1027
_refine_ls_wR_factor_ref 0.1046
_reflns_Friedel_coverage 0.000
_reflns_number_gt 2372
_reflns_number_total 2596
_reflns_threshold_expression 'I > 2\s(I)'
_cod_data_source_file d1nj03056f3.cif
_cod_data_source_block sh36_300b_auto
_cod_database_code 7061988
_shelx_shelxl_version_number 2016/6
_chemical_oxdiff_formula 'C10 H10 N4 O4 Br'
_shelx_space_group_comment
;
The symmetry employed for this shelxl refinement is uniquely defined
by the following loop, which should always be used as a source of
symmetry information in preference to the above space-group names.
They are only intended as comments.
;
_diffrn_oxdiff_digest_frames
;
010f92fff3b06126a72b392c26ce056799000473cfb
;
_reflns_odcompleteness_completeness 99.96
_reflns_odcompleteness_iscentric 1
_reflns_odcompleteness_theta 71.98
_olex2_refinement_description
;
1. Fixed Uiso
 At 1.2 times of:
  All C(H) groups
 At 1.5 times of:
  All O(H) groups
2.a Aromatic/amide H refined with riding coordinates:
 C7(H7), C2(H2), C5(H5), C10(H10), C4(H4), C13(H13), C11(H11), C12(H12)
2.b Idealised tetrahedral OH refined as rotating group:
 O19(H19)
;
_olex2_submission_special_instructions 'No special instructions were received'
_oxdiff_exptl_absorpt_empirical_details
;
Empirical correction (ABSPACK) includes:
- Absorption correction using spherical harmonics
- Frame scaling
;
_oxdiff_exptl_absorpt_empirical_full_max 1.877
_oxdiff_exptl_absorpt_empirical_full_min 0.688

loop_
_space_group_symop_operation_xyz
'x, y, z'
'-x, y+1/2, -z+1/2'
'-x, -y, -z'
'x, -y-1/2, z-1/2'

loop_
_atom_site_label
_atom_site_type_symbol
_atom_site_fract_x
_atom_site_fract_y
_atom_site_fract_z
_atom_site_U_iso_or_equiv
_atom_site_adp_type
_atom_site_occupancy
_atom_site_site_symmetry_order
_atom_site_calc_flag
_atom_site_refinement_flags_posn
_atom_site_refinement_flags_adp
_atom_site_refinement_flags_occupancy
_atom_site_disorder_assembly
_atom_site_disorder_group
Br15 Br 0.91098(4) 0.39476(2) 0.75870(2) 0.06709(15) Uani 1 1 d . . . . .
O19 O 0.8893(3) 0.64120(16) 0.59343(12) 0.0632(4) Uani 1 1 d . . . . .
H19 H 0.876164 0.571678 0.601168 0.095 Uiso 1 1 calc GR . . . .
N8 N 0.7821(2) 0.43221(16) 0.55166(12) 0.0474(4) Uani 1 1 d . . . . .
O18 O 0.5792(3) 0.8812(2) 0.22261(18) 0.0825(7) Uani 1 1 d . . . . .
O17 O 0.5454(4) 0.7035(2) 0.18215(16) 0.0930(7) Uani 1 1 d . . . . .
N16 N 0.5926(3) 0.7784(2) 0.23978(15) 0.0641(6) Uani 1 1 d . . . . .
C9 C 0.7701(3) 0.31477(19) 0.57673(15) 0.0469(4) Uani 1 1 d . . . . .
C1 C 0.7265(3) 0.59064(18) 0.44694(15) 0.0444(4) Uani 1 1 d . . . . .
C14 C 0.8243(3) 0.28193(19) 0.66980(15) 0.0483(5) Uani 1 1 d . . . . .
C6 C 0.8134(3) 0.67207(19) 0.50888(16) 0.0483(5) Uani 1 1 d . . . . .
C3 C 0.6671(3) 0.7420(2) 0.33313(16) 0.0505(5) Uani 1 1 d . . . . .
C7 C 0.7117(3) 0.47069(19) 0.47282(15) 0.0482(5) Uani 1 1 d . . . . .
H7 H 0.649589 0.420401 0.431168 0.058 Uiso 1 1 calc R . . . .
C2 C 0.6536(3) 0.6280(2) 0.35816(16) 0.0500(5) Uani 1 1 d . . . . .
H2 H 0.596154 0.575861 0.316231 0.060 Uiso 1 1 calc R . . . .
C5 C 0.8213(3) 0.7882(2) 0.48169(18) 0.0587(6) Uani 1 1 d . . . . .
H5 H 0.875796 0.842015 0.523149 0.070 Uiso 1 1 calc R . . . .
C10 C 0.7114(4) 0.2276(2) 0.51388(18) 0.0600(6) Uani 1 1 d . . . . .
H10 H 0.678285 0.245980 0.450736 0.072 Uiso 1 1 calc R . . . .
C4 C 0.7491(3) 0.8226(2) 0.39410(18) 0.0571(6) Uani 1 1 d . . . . .
H4 H 0.755053 0.899573 0.375774 0.069 Uiso 1 1 calc R . . . .
C13 C 0.8179(4) 0.1684(2) 0.69933(19) 0.0596(6) Uani 1 1 d . . . . .
H13 H 0.856221 0.148411 0.761450 0.071 Uiso 1 1 calc R . . . .
C11 C 0.7016(4) 0.1149(2) 0.5437(2) 0.0673(7) Uani 1 1 d . . . . .
H11 H 0.658810 0.058463 0.501069 0.081 Uiso 1 1 calc R . . . .
C12 C 0.7543(4) 0.0849(2) 0.6358(2) 0.0650(7) Uani 1 1 d . . . . .
H12 H 0.747121 0.008476 0.655400 0.078 Uiso 1 1 calc R . . . .

loop_
_atom_site_aniso_label
_atom_site_aniso_U_11
_atom_site_aniso_U_22
_atom_site_aniso_U_33
_atom_site_aniso_U_23
_atom_site_aniso_U_13
_atom_site_aniso_U_12
Br15 0.0939(3) 0.0604(2) 0.04442(19) -0.00368(10) -0.01157(14) 0.00672(12)
O19 0.0838(12) 0.0558(9) 0.0468(9) 0.0002(8) -0.0158(8) -0.0072(9)
N8 0.0592(10) 0.0423(9) 0.0396(9) 0.0020(7) -0.0039(7) 0.0030(8)
O18 0.0886(15) 0.0742(14) 0.0846(14) 0.0396(11) 0.0059(11) 0.0166(10)
O17 0.1234(19) 0.0915(16) 0.0587(12) 0.0184(11) -0.0304(12) -0.0049(14)
N16 0.0663(13) 0.0684(14) 0.0570(13) 0.0224(10) 0.0007(10) 0.0077(10)
C9 0.0524(11) 0.0437(10) 0.0437(10) 0.0030(9) -0.0018(8) 0.0041(8)
C1 0.0497(11) 0.0428(10) 0.0402(11) 0.0028(8) 0.0004(8) 0.0020(8)
C14 0.0552(11) 0.0458(11) 0.0433(11) 0.0010(9) 0.0008(9) 0.0063(9)
C6 0.0539(11) 0.0483(11) 0.0423(10) -0.0006(9) 0.0008(8) -0.0008(9)
C3 0.0531(11) 0.0522(12) 0.0464(11) 0.0101(9) 0.0043(9) 0.0076(9)
C7 0.0580(12) 0.0436(11) 0.0418(11) -0.0011(8) -0.0034(9) 0.0014(9)
C2 0.0585(12) 0.0476(11) 0.0427(11) 0.0024(9) -0.0034(9) 0.0023(9)
C5 0.0710(15) 0.0461(12) 0.0584(14) -0.0027(10) 0.0001(11) -0.0054(10)
C10 0.0772(16) 0.0484(12) 0.0523(13) 0.0002(10) -0.0109(11) 0.0012(11)
C4 0.0670(14) 0.0432(11) 0.0620(14) 0.0062(10) 0.0098(11) 0.0013(10)
C13 0.0700(15) 0.0538(13) 0.0549(13) 0.0137(11) 0.0044(11) 0.0109(11)
C11 0.0781(17) 0.0464(13) 0.0751(19) -0.0066(11) -0.0086(14) -0.0021(11)
C12 0.0756(16) 0.0444(12) 0.0747(18) 0.0124(12) 0.0033(13) 0.0036(11)

loop_
_atom_type_symbol
_atom_type_description
_atom_type_scat_dispersion_real
_atom_type_scat_dispersion_imag
_atom_type_scat_source
C C 0.0181 0.0091 'International Tables Vol C Tables 4.2.6.8 and 6.1.1.4'
H H 0.0000 0.0000 'International Tables Vol C Tables 4.2.6.8 and 6.1.1.4'
Br Br -0.6763 1.2805 'International Tables Vol C Tables 4.2.6.8 and 6.1.1.4'
N N 0.0311 0.0180 'International Tables Vol C Tables 4.2.6.8 and 6.1.1.4'
O O 0.0492 0.0322 'International Tables Vol C Tables 4.2.6.8 and 6.1.1.4'

loop_
_geom_angle_atom_site_label_1
_geom_angle_atom_site_label_2
_geom_angle_atom_site_label_3
_geom_angle
_geom_angle_site_symmetry_1
_geom_angle_site_symmetry_3
_geom_angle_publ_flag
C7 N8 C9 121.60(19) . . ?
O18 N16 O17 123.1(2) . . ?
O18 N16 C3 118.9(3) . . ?
O17 N16 C3 118.0(2) . . ?
C14 C9 N8 118.51(19) . . ?
C10 C9 N8 124.3(2) . . ?
C10 C9 C14 117.1(2) . . ?
C6 C1 C7 121.9(2) . . ?
C2 C1 C6 118.7(2) . . ?
C2 C1 C7 119.4(2) . . ?
C9 C14 Br15 119.71(17) . . ?
C13 C14 Br15 118.48(18) . . ?
C13 C14 C9 121.8(2) . . ?
O19 C6 C1 121.5(2) . . ?
O19 C6 C5 118.5(2) . . ?
C5 C6 C1 120.0(2) . . ?
C2 C3 N16 118.6(2) . . ?
C2 C3 C4 121.9(2) . . ?
C4 C3 N16 119.4(2) . . ?
N8 C7 C1 121.4(2) . . ?
C3 C2 C1 119.7(2) . . ?
C4 C5 C6 120.2(2) . . ?
C11 C10 C9 121.1(2) . . ?
C5 C4 C3 119.5(2) . . ?
C12 C13 C14 119.4(2) . . ?
C12 C11 C10 120.7(3) . . ?
C11 C12 C13 119.8(2) . . ?

loop_
_geom_bond_atom_site_label_1
_geom_bond_atom_site_label_2
_geom_bond_distance
_geom_bond_site_symmetry_2
_geom_bond_publ_flag
Br15 C14 1.894(2) . ?
O19 C6 1.332(3) . ?
N8 C9 1.410(3) . ?
N8 C7 1.276(3) . ?
O18 N16 1.219(3) . ?
O17 N16 1.223(3) . ?
N16 C3 1.454(3) . ?
C9 C14 1.397(3) . ?
C9 C10 1.394(3) . ?
C1 C6 1.415(3) . ?
C1 C7 1.443(3) . ?
C1 C2 1.397(3) . ?
C14 C13 1.382(3) . ?
C6 C5 1.401(3) . ?
C3 C2 1.373(3) . ?
C3 C4 1.385(4) . ?
C5 C4 1.371(4) . ?
C10 C11 1.376(4) . ?
C13 C12 1.380(4) . ?
C11 C12 1.373(4) . ?
